data_9009896
loop_
_publ_author_name
'Rost, E.'
'Vestersjo, E.'

_publ_section_title
;
 On the system Ni-Se-Te
 Note: Phase A, sample 34
;
_journal_name_full 'Acta Chemica Scandinavica'
_journal_page_first 2118
_journal_page_last 2134
_journal_paper_doi 10.3891/acta.chem.scand.22-2118
_journal_volume 22
_journal_year 1968
_chemical_compound_source Synthetic
_chemical_formula_structural Ni2.8(SeTe)
_chemical_formula_sum 'Ni1.4 Se0.5 Te0.5'
_space_group_IT_number 129
_symmetry_space_group_name_Hall 'P 4ab 2ab -1ab'
_symmetry_space_group_name_H-M 'P 4/n m m :1'
_cell_angle_alpha 90
_cell_angle_beta 90
_cell_angle_gamma 90
_cell_formula_units_Z 2
_cell_length_a 3.734
_cell_length_b 3.734
_cell_length_c 5.757
_cell_volume 80.268
_database_code_amcsd 0011903
_exptl_crystal_density_diffrn 7.673
_cod_original_sg_symbol_H-M 'P 4/n m m'
_cod_original_formula_sum 'Ni1.4 (Se.5 Te.5)'
_cod_database_code 9009896
_amcsd_formula_title Ni2.8(SeTe)

loop_
_space_group_symop_operation_xyz
x,y,z
1/2-y,1/2-x,z
y,x,-z
y,-x,-z
1/2-y,1/2+x,z
x,-y,z
1/2-x,1/2+y,-z
1/2+x,1/2+y,-z
-x,-y,z
1/2+y,1/2+x,z
-y,-x,-z
-y,x,-z
1/2+y,1/2-x,z
-x,y,z
1/2+x,1/2-y,-z
1/2-x,1/2-y,-z

loop_
_atom_site_label
_atom_site_fract_x
_atom_site_fract_y
_atom_site_fract_z
_atom_site_occupancy
_atom_site_U_iso_or_equiv
Ni1 0.00000 0.00000 0.00000 1.00000 0.05319
Ni2 0.00000 0.50000 0.67800 0.40000 0.04939
Se 0.00000 0.50000 0.28900 0.50000 0.02153
Te 0.00000 0.50000 0.28900 0.50000 0.02153

loop_
_cod_changelog_entry_id
_cod_changelog_entry_author
_cod_changelog_entry_date
_cod_changelog_entry_text
1
;cod-tools version 3.10.1
Id: cif_fix_AMCSD_atom_labels 10224 2024-08-07 11:09:31Z saulius
;
2024-08-07T19:39:57+03:00
;Changed the following '_atom_site_label' values:
the first duplicated label 'Ni'  converted to 'Ni1'
duplicated label 'Ni' at index 1 converted to 'Ni2'
;

loop_
_cod_related_entry_id
_cod_related_entry_database
_cod_related_entry_code
1 AMCSD 0011903
